data_7207542
loop_
_publ_author_name
'Wang, Nan'
'Feng, Yue-Chao'
'Shi, Wei'
'Zhao, Bin'
'Cheng, Peng'
'Liao, Dai-Zheng'
'Yan, Shi-Ping'

_publ_section_title
;
 Synthesis, structure, fluorescent and magnetic properties of a series of
 coordination polymers based on a long and flexible bis-triazole ligand
;
_journal_issue 8
_journal_name_full CrystEngComm
_journal_page_first 2769
_journal_paper_doi 10.1039/c2ce06290a
_journal_volume 14
_journal_year 2012
_chemical_formula_sum 'C18 H20 Cd N7 O6'
_chemical_formula_weight 542.82
_chemical_name_systematic
;
?
;
_space_group_IT_number 74
_symmetry_cell_setting orthorhombic
_symmetry_space_group_name_Hall '-I 2b 2'
_symmetry_space_group_name_H-M 'I m m a'
_atom_sites_solution_hydrogens geom
_atom_sites_solution_primary direct
_atom_sites_solution_secondary difmap
_audit_creation_method SHELXL-97
_cell_angle_alpha 90.00
_cell_angle_beta 90.00
_cell_angle_gamma 90.00
_cell_formula_units_Z 4
_cell_length_a 8.3699(14)
_cell_length_b 16.482(3)
_cell_length_c 17.686(3)
_cell_measurement_reflns_used 3987
_cell_measurement_temperature 293(2)
_cell_measurement_theta_max 26.34
_cell_measurement_theta_min 2.20
_cell_volume 2439.8(7)
_computing_cell_refinement 'Bruker SMART'
_computing_data_collection 'Bruker SMART'
_computing_data_reduction 'Bruker SAINT'
_computing_molecular_graphics 'Bruker SHELXTL'
_computing_publication_material 'Bruker SHELXTL'
_computing_structure_refinement 'SHELXL-97 (Sheldrick, 1997)'
_computing_structure_solution 'SHELXS-97 (Sheldrick, 1990)'
_diffrn_ambient_temperature 293(2)
_diffrn_measured_fraction_theta_full 0.997
_diffrn_measured_fraction_theta_max 0.997
_diffrn_measurement_device_type 'CCD area detector'
_diffrn_measurement_method 'phi and omega scans'
_diffrn_radiation_monochromator graphite
_diffrn_radiation_source 'fine-focus sealed tube'
_diffrn_radiation_type MoK\a
_diffrn_radiation_wavelength 0.71075
_diffrn_reflns_av_R_equivalents 0.0390
_diffrn_reflns_av_sigmaI/netI 0.0267
_diffrn_reflns_limit_h_max 9
_diffrn_reflns_limit_h_min -9
_diffrn_reflns_limit_k_max 18
_diffrn_reflns_limit_k_min -19
_diffrn_reflns_limit_l_max 21
_diffrn_reflns_limit_l_min -20
_diffrn_reflns_number 6698
_diffrn_reflns_theta_full 25.01
_diffrn_reflns_theta_max 25.01
_diffrn_reflns_theta_min 3.38
_exptl_absorpt_coefficient_mu 0.940
_exptl_absorpt_correction_T_max 0.9119
_exptl_absorpt_correction_T_min 0.8343
_exptl_absorpt_correction_type multi-scan
_exptl_absorpt_process_details SADABS
_exptl_crystal_colour colourless
_exptl_crystal_density_diffrn 1.478
_exptl_crystal_density_method 'not measured'
_exptl_crystal_description block
_exptl_crystal_F_000 1092
_exptl_crystal_size_max 0.20
_exptl_crystal_size_mid 0.20
_exptl_crystal_size_min 0.10
_platon_squeeze_details ' ?'
_refine_diff_density_max 0.424
_refine_diff_density_min -0.377
_refine_diff_density_rms 0.091
_refine_ls_extinction_method none
_refine_ls_goodness_of_fit_ref 1.008
_refine_ls_hydrogen_treatment constr
_refine_ls_matrix_type full
_refine_ls_number_parameters 73
_refine_ls_number_reflns 1198
_refine_ls_number_restraints 0
_refine_ls_restrained_S_all 1.008
_refine_ls_R_factor_all 0.0551
_refine_ls_R_factor_gt 0.0427
_refine_ls_shift/su_max 0.000
_refine_ls_shift/su_mean 0.000
_refine_ls_structure_factor_coef Fsqd
_refine_ls_weighting_details 'calc w=1/[\s^2^(Fo^2^)+(0.0296P)^2^+33.0000P] where P=(Fo^2^+2Fc^2^)/3'
_refine_ls_weighting_scheme calc
_refine_ls_wR_factor_gt 0.0953
_refine_ls_wR_factor_ref 0.1025
_reflns_number_gt 1039
_reflns_number_total 1198
_reflns_threshold_expression >2sigma(I)
_cod_data_source_file c2ce06290a.txt
_cod_data_source_block c090501f
_cod_depositor_comments
;
The following automatic conversions were performed:

'_symmetry_cell_setting' value 'Orthorhombic' changed to
'orthorhombic' according to
/home/saulius/struct/CIF-dictionaries/cif_core.dic dictionary named
'cif_core.dic' version 2.4.1 from
2010-06-29.

'_refine_ls_hydrogen_treatment' value 'Constr' changed
to 'constr' according to
/home/saulius/struct/CIF-dictionaries/cif_core.dic dictionary named
'cif_core.dic' version 2.4.1 from 2010-06-29.

Automatic conversion script
Id: cif_fix_values 1715 2011-07-08 13:25:40Z adriana 
;
_cod_original_sg_symbol_H-M Imma
_cod_database_code 7207542

loop_
_symmetry_equiv_pos_as_xyz
'x, y, z'
'-x, -y+1/2, z'
'x, -y, -z'
'-x, y+1/2, -z'
'x+1/2, y+1/2, z+1/2'
'-x+1/2, -y+1, z+1/2'
'x+1/2, -y+1/2, -z+1/2'
'-x+1/2, y+1, -z+1/2'
'-x, -y, -z'
'x, y-1/2, -z'
'-x, y, z'
'x, -y-1/2, z'
'-x+1/2, -y+1/2, -z+1/2'
'x+1/2, y, -z+1/2'
'-x+1/2, y+1/2, z+1/2'
'x+1/2, -y, z+1/2'

loop_
_atom_site_label
_atom_site_type_symbol
_atom_site_fract_x
_atom_site_fract_y
_atom_site_fract_z
_atom_site_U_iso_or_equiv
_atom_site_adp_type
_atom_site_occupancy
_atom_site_symmetry_multiplicity
_atom_site_calc_flag
_atom_site_refinement_flags
Cd1 Cd 0.2500 0.2500 0.2500 0.0225(2) Uani 1 4 d S
N1 N 0.0000 0.4613(3) 0.1433(3) 0.0234(12) Uani 1 2 d S
C2 C 0.0000 0.7500 -0.0359(5) 0.031(2) Uani 1 4 d S
H2A H 0.0937 0.7500 -0.0682 0.037 Uiso 0.50 2 calc SPR
H2B H -0.0937 0.7500 -0.0682 0.037 Uiso 0.50 2 calc SPR
C4 C 0.0000 0.5345(4) 0.0983(4) 0.0239(14) Uani 1 2 d S
N5 N 0.0824(4) 0.3527(2) 0.2028(2) 0.0234(8) Uani 1 1 d .
C6 C 0.0000 0.6745(4) 0.0111(4) 0.0246(14) Uani 1 2 d S
C7 C 0.1287(6) 0.4173(3) 0.1671(3) 0.0270(10) Uani 1 1 d .
H7 H 0.2348 0.4317 0.1588 0.032 Uiso 1 1 calc R
C9 C 0.1415(6) 0.5687(3) 0.0765(3) 0.0431(14) Uani 1 1 d .
H9 H 0.2378 0.5453 0.0912 0.052 Uiso 1 1 calc R
C10 C 0.1411(6) 0.6379(3) 0.0329(3) 0.0414(14) Uani 1 1 d .
H10 H 0.2378 0.6604 0.0178 0.050 Uiso 1 1 calc R
O1 O 0.1332(6) 0.2500 0.3635(3) 0.0474(14) Uani 1 2 d S
C0AA C 0.0000 0.2500 0.3932(6) 0.044(3) Uani 1 4 d S
H0AA H 0.0000 0.2500 0.4458 0.053 Uiso 1 4 calc SR

loop_
_atom_site_aniso_label
_atom_site_aniso_U_11
_atom_site_aniso_U_22
_atom_site_aniso_U_33
_atom_site_aniso_U_23
_atom_site_aniso_U_13
_atom_site_aniso_U_12
Cd1 0.0201(3) 0.0184(3) 0.0288(4) 0.000 -0.0072(3) 0.000
N1 0.012(3) 0.015(3) 0.043(3) 0.006(2) 0.000 0.000
C2 0.046(6) 0.022(5) 0.024(5) 0.000 0.000 0.000
C4 0.028(4) 0.010(3) 0.035(4) 0.002(3) 0.000 0.000
N5 0.0191(18) 0.0202(18) 0.031(2) 0.0041(16) -0.0021(17) -0.0001(16)
C6 0.032(4) 0.021(3) 0.021(3) -0.007(3) 0.000 0.000
C7 0.016(2) 0.029(3) 0.037(3) 0.010(2) -0.004(2) 0.000(2)
C9 0.026(3) 0.036(3) 0.067(4) 0.025(3) 0.001(3) 0.004(2)
C10 0.026(3) 0.037(3) 0.062(4) 0.020(3) 0.006(3) -0.003(2)
O1 0.028(3) 0.077(4) 0.037(3) 0.000 0.009(3) 0.000
C0AA 0.031(6) 0.077(9) 0.025(6) 0.000 0.000 0.000

loop_
_atom_type_symbol
_atom_type_description
_atom_type_scat_dispersion_real
_atom_type_scat_dispersion_imag
_atom_type_scat_source
C C 0.0033 0.0016 'International Tables Vol C Tables 4.2.6.8 and 6.1.1.4'
H H 0.0000 0.0000 'International Tables Vol C Tables 4.2.6.8 and 6.1.1.4'
Cd Cd -0.8075 1.2024 'International Tables Vol C Tables 4.2.6.8 and 6.1.1.4'
N N 0.0061 0.0033 'International Tables Vol C Tables 4.2.6.8 and 6.1.1.4'
O O 0.0106 0.0060 'International Tables Vol C Tables 4.2.6.8 and 6.1.1.4'

loop_
_geom_angle_atom_site_label_1
_geom_angle_atom_site_label_2
_geom_angle_atom_site_label_3
_geom_angle
_geom_angle_site_symmetry_1
_geom_angle_site_symmetry_3
O1 Cd1 O1 180 13 .
O1 Cd1 N5 86.67(13) 13 12_565
O1 Cd1 N5 93.33(13) . 12_565
O1 Cd1 N5 93.33(13) 13 8_545
O1 Cd1 N5 86.67(13) . 8_545
N5 Cd1 N5 180 12_565 8_545
O1 Cd1 N5 86.67(13) 13 .
O1 Cd1 N5 93.33(13) . .
N5 Cd1 N5 92.06(17) 12_565 .
N5 Cd1 N5 87.94(17) 8_545 .
O1 Cd1 N5 93.33(13) 13 13
O1 Cd1 N5 86.67(13) . 13
N5 Cd1 N5 87.94(17) 12_565 13
N5 Cd1 N5 92.06(17) 8_545 13
N5 Cd1 N5 180 . 13
C7 N1 C7 104.3(5) 11 .
C7 N1 C4 127.8(3) 11 .
C7 N1 C4 127.8(3) . .
C6 C2 C6 112.5(8) 2_565 .
C9 C4 C9 120.1(6) 11 .
C9 C4 N1 119.9(3) 11 .
C9 C4 N1 119.9(3) . .
C7 N5 N5 107.4(3) . 11
C7 N5 Cd1 125.8(3) . .
N5 N5 Cd1 126.62(9) 11 .
C10 C6 C10 117.5(6) 11 .
C10 C6 C2 121.2(3) 11 .
C10 C6 C2 121.2(3) . .
N5 C7 N1 110.5(4) . .
C4 C9 C10 119.8(5) . .
C9 C10 C6 121.4(5) . .
C0AA O1 Cd1 141.2(6) . .
O1 C0AA O1 129.6(10) 2 .

loop_
_geom_bond_atom_site_label_1
_geom_bond_atom_site_label_2
_geom_bond_distance
_geom_bond_site_symmetry_2
Cd1 O1 2.234(5) 13
Cd1 O1 2.234(5) .
Cd1 N5 2.351(3) 12_565
Cd1 N5 2.351(3) 8_545
Cd1 N5 2.351(3) .
Cd1 N5 2.351(3) 13
N1 C7 1.365(5) 11
N1 C7 1.365(5) .
N1 C4 1.446(8) .
C2 C6 1.497(8) 2_565
C2 C6 1.497(8) .
C4 C9 1.366(6) 11
C4 C9 1.366(6) .
N5 C7 1.298(6) .
N5 N5 1.380(7) 11
C6 C10 1.381(6) 11
C6 C10 1.381(6) .
C9 C10 1.377(7) .
O1 C0AA 1.232(7) .
C0AA O1 1.232(7) 2

loop_
_platon_squeeze_void_nr
_platon_squeeze_void_average_x
_platon_squeeze_void_average_y
_platon_squeeze_void_average_z
_platon_squeeze_void_volume
_platon_squeeze_void_count_electrons
1 -0.105 0.074 0.382 1007.8 34.5
